data_1513909
loop_
_publ_author_name
'Arai, Takayoshi'
'Yamamoto, Yushi'

_publ_section_title
;
 Diversity-Oriented Asymmetric Catalysis (DOAC): Stereochemically
 Divergent Synthesis of Thiochromanes Using an
 Imidazoline-Aminophenol-Nickel-Catalyzed Michael/Henry Reaction.
;
_journal_issue 6
_journal_name_full 'Organic letters'
_journal_page_first 1700
_journal_page_last 1703
_journal_paper_doi 10.1021/ol500361w
_journal_volume 16
_journal_year 2014
_chemical_absolute_configuration ad
_chemical_formula_sum 'C15 H13 N O3 S'
_chemical_formula_weight 287.32
_chemical_name_common arai39
_space_group_crystal_system orthorhombic
_space_group_IT_number 19
_space_group_name_Hall 'P 2ac 2ab'
_space_group_name_H-M_alt 'P 21 21 21'
_symmetry_space_group_name_Hall 'P 2ac 2ab'
_symmetry_space_group_name_H-M 'P 21 21 21'
_atom_sites_solution_hydrogens mixed
_atom_sites_solution_primary direct
_atom_sites_solution_secondary difmap
_cell_angle_alpha 90
_cell_angle_beta 90
_cell_angle_gamma 90
_cell_formula_units_Z 8
_cell_length_a 10.0289(12)
_cell_length_b 11.1264(13)
_cell_length_c 24.230(3)
_cell_measurement_temperature 173.(2)
_cell_volume 2703.7(6)
_computing_structure_refinement 'SHELXL-2013 (Sheldrick, 2013)'
_computing_structure_solution 'SHELXS-97 (Sheldrick, 2008)'
_diffrn_ambient_temperature 173.(2)
_diffrn_measured_fraction_theta_full 0.927
_diffrn_measured_fraction_theta_max 0.927
_diffrn_measurement_device_type 'Bruker APEX-II CCD'
_diffrn_measurement_method '\f and \w scans'
_diffrn_radiation_monochromator 'graphite '
_diffrn_radiation_type 'MoK\a '
_diffrn_radiation_wavelength 0.71073
_diffrn_reflns_av_R_equivalents 0.0324
_diffrn_reflns_av_sigmaI/netI 0.0474
_diffrn_reflns_limit_h_max 12
_diffrn_reflns_limit_h_min -13
_diffrn_reflns_limit_k_max 11
_diffrn_reflns_limit_k_min -14
_diffrn_reflns_limit_l_max 28
_diffrn_reflns_limit_l_min -30
_diffrn_reflns_number 15425
_diffrn_reflns_theta_full 28.48
_diffrn_reflns_theta_max 28.48
_diffrn_reflns_theta_min 1.68
_diffrn_source 'fine-focus sealed tube'
_exptl_absorpt_coefficient_mu 0.246
_exptl_absorpt_correction_T_max 0.98
_exptl_absorpt_correction_T_min 0.92
_exptl_absorpt_correction_type multi-scan
_exptl_absorpt_process_details 'SADABS V2012/1 (Bruker AXS Inc.)'
_exptl_crystal_colour colourless
_exptl_crystal_density_diffrn 1.412
_exptl_crystal_density_method 'not measured'
_exptl_crystal_description prismatic
_exptl_crystal_F_000 1200
_exptl_crystal_size_max 0.300
_exptl_crystal_size_mid 0.200
_exptl_crystal_size_min 0.100
_refine_diff_density_max 0.304
_refine_diff_density_min -0.339
_refine_ls_abs_structure_details
;
Flack x determined using 1884 quotients [(I+)-(I-)]/[(I+)+(I-)]
(Parsons and Flack (2004), Acta Cryst. A60, s61).
;
_refine_ls_abs_structure_Flack -0.05(3)
_refine_ls_extinction_method none
_refine_ls_goodness_of_fit_ref 1.064
_refine_ls_hydrogen_treatment mixed
_refine_ls_matrix_type full
_refine_ls_number_parameters 461
_refine_ls_number_reflns 6102
_refine_ls_number_restraints 0
_refine_ls_restrained_S_all 1.064
_refine_ls_R_factor_all 0.0532
_refine_ls_R_factor_gt 0.0400
_refine_ls_shift/su_max 3.365
_refine_ls_shift/su_mean 0.276
_refine_ls_structure_factor_coef Fsqd
_refine_ls_weighting_details 'w=1/[\s^2^(Fo^2^)+(0.0558P)^2^] where P=(Fo^2^+2Fc^2^)/3'
_refine_ls_weighting_scheme calc
_refine_ls_wR_factor_gt 0.0915
_refine_ls_wR_factor_ref 0.1060
_reflns_number_gt 5169
_reflns_number_total 6102
_reflns_threshold_expression 'I > 2\s(I)'
_cod_data_source_file ol500361w_si_002.cif
_cod_data_source_block I
_cod_original_cell_volume 2703.7(5)
_cod_database_code 1513909

loop_
_space_group_symop_operation_xyz
'x, y, z'
'-x+1/2, -y, z+1/2'
'-x, y+1/2, -z+1/2'
'x+1/2, -y+1/2, -z'

loop_
_atom_site_type_symbol
_atom_site_label
_atom_site_fract_x
_atom_site_fract_y
_atom_site_fract_z
_atom_site_U_iso_or_equiv
_atom_site_adp_type
_atom_site_calc_flag
_atom_site_refinement_flags_adp
_atom_site_refinement_flags_posn
_atom_site_occupancy
S S1 0.45781(9) 0.16225(9) 0.09497(4) 0.0320(2) Uani d . . 1
S S2 0.72052(9) 0.52639(9) 0.19638(4) 0.0356(2) Uani d . . 1
C C1 0.5515(3) 0.0123(3) 0.01036(13) 0.0236(7) Uani d . . 1
C C2 0.5794(3) 0.0939(3) 0.05288(14) 0.0267(7) Uani d . . 1
C C3 0.7117(4) 0.1268(3) 0.06351(15) 0.0285(8) Uani d . . 1
C C4 0.8147(4) 0.0789(4) 0.03321(16) 0.0326(8) Uani d . . 1
C C5 0.7882(4) -0.0043(3) -0.00807(16) 0.0333(9) Uani d . . 1
C C6 0.6582(4) -0.0363(3) -0.01908(15) 0.0299(8) Uani d . . 1
C C7 0.4118(4) -0.0276(3) -0.00489(14) 0.0252(7) Uani d . . 1
C C8 0.3075(3) 0.0629(3) 0.01579(13) 0.0236(7) Uani d . . 1
C C9 0.3103(3) 0.0741(3) 0.07868(13) 0.0247(7) Uani d . . 1
C C10 0.1920(3) 0.1352(3) 0.10485(13) 0.0232(7) Uani d . . 1
C C11 0.1324(4) 0.0836(3) 0.15064(14) 0.0299(8) Uani d . . 1
C C12 0.0228(4) 0.1380(3) 0.17515(17) 0.0352(9) Uani d . . 1
C C13 -0.0279(4) 0.2436(4) 0.15469(16) 0.0332(8) Uani d . . 1
C C14 0.0315(4) 0.2955(4) 0.10938(16) 0.0342(9) Uani d . . 1
C C15 0.1406(4) 0.2427(3) 0.08426(14) 0.0302(8) Uani d . . 1
C C16 0.8141(3) 0.7209(3) 0.13349(14) 0.0245(7) Uani d . . 1
C C17 0.8410(3) 0.6191(3) 0.16528(14) 0.0265(8) Uani d . . 1
C C18 0.9736(4) 0.5891(3) 0.17709(15) 0.0303(8) Uani d . . 1
C C19 1.0776(4) 0.6593(4) 0.15841(15) 0.0335(8) Uani d . . 1
C C20 1.0511(4) 0.7603(4) 0.12641(16) 0.0337(9) Uani d . . 1
C C21 0.9202(4) 0.7892(3) 0.11424(15) 0.0294(8) Uani d . . 1
C C22 0.6742(4) 0.7583(3) 0.11734(15) 0.0247(7) Uani d . . 1
C C23 0.5725(3) 0.7133(3) 0.16023(14) 0.0235(7) Uani d . . 1
C C24 0.5668(4) 0.5770(3) 0.16449(15) 0.0240(7) Uani d . . 1
C C25 0.4536(3) 0.5284(3) 0.19920(13) 0.0230(6) Uani d . . 1
C C26 0.3798(4) 0.4329(3) 0.17978(16) 0.0311(8) Uani d . . 1
C C27 0.2759(4) 0.3853(4) 0.21087(16) 0.0349(9) Uani d . . 1
C C28 0.2444(4) 0.4350(4) 0.26103(16) 0.0349(9) Uani d . . 1
C C29 0.3180(4) 0.5307(4) 0.28095(15) 0.0380(9) Uani d . . 1
C C30 0.4231(4) 0.5768(4) 0.25059(14) 0.0334(8) Uani d . . 1
N N1 0.1719(3) 0.0236(3) -0.00319(12) 0.0286(7) Uani d . . 1
N N2 0.4366(3) 0.7593(3) 0.14359(13) 0.0311(7) Uani d . . 1
O O1 0.3928(3) -0.1447(2) 0.01723(12) 0.0330(6) Uani d . . 1
O O2 0.1296(3) 0.0674(2) -0.04601(11) 0.0421(7) Uani d . . 1
O O3 0.1115(3) -0.0501(2) 0.02475(11) 0.0375(6) Uani d . . 1
O O4 0.6500(3) 0.7120(2) 0.06355(9) 0.0297(6) Uani d . . 1
H H4A 0.5729 0.7313 0.0534 0.045 Uiso calc U R 1
O O5 0.3718(3) 0.7009(3) 0.11067(11) 0.0401(7) Uani d . . 1
O O6 0.3999(3) 0.8544(3) 0.16390(14) 0.0529(8) Uani d . . 1
H H1 0.730(5) 0.180(4) 0.0938(19) 0.037(14) Uiso d . . 1
H H2 0.909(4) 0.096(3) 0.0434(15) 0.021(10) Uiso d . . 1
H H3 0.857(5) -0.033(4) -0.0258(18) 0.042(12) Uiso d . . 1
H H4 0.640(4) -0.092(4) -0.0474(17) 0.038(12) Uiso d . . 1
H H5 0.403(4) -0.028(3) -0.0435(16) 0.022(10) Uiso d . . 1
H H6 0.322(3) 0.140(3) -0.0028(14) 0.020(9) Uiso d . . 1
H H7 0.321(4) -0.003(3) 0.0932(14) 0.013(9) Uiso d . . 1
H H8 0.173(5) 0.014(4) 0.1671(18) 0.042(12) Uiso d . . 1
H H9 -0.014(5) 0.105(4) 0.205(2) 0.041(14) Uiso d . . 1
H H10 -0.107(5) 0.276(4) 0.1708(18) 0.036(13) Uiso d . . 1
H H11 0.000(6) 0.359(6) 0.097(2) 0.05(2) Uiso d . . 1
H H12 0.181(4) 0.275(4) 0.0553(18) 0.036(12) Uiso d . . 1
H H13 0.337(6) -0.171(5) 0.001(2) 0.061(19) Uiso d . . 1
H H21 0.401(8) 0.390(7) 0.148(3) 0.10(3) Uiso d . . 1
H H22 0.224(4) 0.319(4) 0.1988(16) 0.039(12) Uiso d . . 1
H H23 0.170(5) 0.403(5) 0.285(2) 0.066(16) Uiso d . . 1
H H24 0.300(5) 0.563(4) 0.3183(19) 0.048(13) Uiso d . . 1
H H25 0.482(5) 0.639(4) 0.2663(18) 0.061(13) Uiso d . . 1
H H14 0.987(5) 0.517(5) 0.199(2) 0.049(15) Uiso d . . 1
H H15 1.173(5) 0.641(4) 0.1690(18) 0.046(13) Uiso d . . 1
H H16 1.127(5) 0.815(5) 0.1099(19) 0.048(15) Uiso d . . 1
H H17 0.904(6) 0.869(5) 0.093(2) 0.040(17) Uiso d . . 1
H H18 0.669(4) 0.849(4) 0.1169(15) 0.017(10) Uiso d . . 1
H H19 0.583(4) 0.752(3) 0.1973(16) 0.022(11) Uiso d . . 1
H H20 0.559(5) 0.547(5) 0.133(2) 0.052(18) Uiso d . . 1

loop_
_atom_site_aniso_label
_atom_site_aniso_U_11
_atom_site_aniso_U_22
_atom_site_aniso_U_33
_atom_site_aniso_U_12
_atom_site_aniso_U_13
_atom_site_aniso_U_23
S1 0.0253(5) 0.0387(5) 0.0319(4) 0.0014(4) -0.0021(4) -0.0127(4)
S2 0.0232(5) 0.0333(5) 0.0502(6) 0.0025(4) 0.0011(4) 0.0155(4)
C1 0.0253(17) 0.0224(16) 0.0232(15) 0.0005(13) -0.0005(13) 0.0043(13)
C2 0.0280(19) 0.0270(18) 0.0250(16) 0.0005(14) -0.0023(14) 0.0026(14)
C3 0.0258(19) 0.0327(19) 0.0270(18) 0.0016(15) -0.0053(15) -0.0001(15)
C4 0.026(2) 0.035(2) 0.037(2) 0.0008(15) -0.0036(15) 0.0025(17)
C5 0.0231(19) 0.038(2) 0.038(2) 0.0047(16) 0.0022(16) -0.0001(17)
C6 0.032(2) 0.0277(18) 0.0304(18) 0.0012(15) 0.0020(15) -0.0005(15)
C7 0.0303(19) 0.0248(16) 0.0206(16) -0.0032(14) 0.0033(13) -0.0012(14)
C8 0.0241(18) 0.0246(17) 0.0221(16) -0.0036(13) -0.0016(13) -0.0002(14)
C9 0.0277(19) 0.0251(17) 0.0214(16) 0.0028(14) -0.0010(13) 0.0007(14)
C10 0.0208(17) 0.0269(17) 0.0219(16) -0.0016(13) -0.0015(13) -0.0024(13)
C11 0.0331(19) 0.0277(19) 0.0290(18) 0.0001(16) 0.0021(16) 0.0024(15)
C12 0.032(2) 0.038(2) 0.035(2) -0.0078(17) 0.0100(17) -0.0024(17)
C13 0.0239(19) 0.039(2) 0.037(2) 0.0006(16) 0.0020(17) -0.0090(17)
C14 0.036(2) 0.034(2) 0.033(2) 0.0131(18) -0.0025(17) 0.0006(17)
C15 0.037(2) 0.0315(19) 0.0225(18) 0.0020(16) 0.0017(16) 0.0030(15)
C16 0.0231(18) 0.0248(17) 0.0255(17) 0.0005(14) 0.0005(14) -0.0037(14)
C17 0.0223(18) 0.0285(18) 0.0287(18) 0.0018(14) 0.0013(14) -0.0040(14)
C18 0.0277(19) 0.034(2) 0.0295(18) 0.0045(16) -0.0009(15) 0.0001(16)
C19 0.0221(19) 0.039(2) 0.039(2) 0.0015(16) 0.0001(16) -0.0053(17)
C20 0.027(2) 0.035(2) 0.039(2) -0.0018(16) 0.0065(17) -0.0029(17)
C21 0.030(2) 0.0257(18) 0.0329(19) -0.0002(15) 0.0015(15) -0.0028(15)
C22 0.0238(18) 0.0214(17) 0.0289(18) 0.0005(13) 0.0019(14) 0.0012(14)
C23 0.0192(17) 0.0237(17) 0.0275(17) 0.0007(13) -0.0029(14) 0.0010(14)
C24 0.0246(19) 0.0244(17) 0.0230(17) -0.0008(14) 0.0003(14) -0.0023(15)
C25 0.0210(16) 0.0228(15) 0.0252(15) 0.0015(14) -0.0007(13) 0.0004(14)
C26 0.034(2) 0.0291(19) 0.0306(19) -0.0038(16) 0.0007(16) -0.0031(16)
C27 0.028(2) 0.031(2) 0.045(2) -0.0075(17) -0.0034(18) 0.0063(17)
C28 0.026(2) 0.040(2) 0.039(2) 0.0040(16) 0.0034(16) 0.0163(18)
C29 0.043(2) 0.043(2) 0.0276(18) 0.0025(19) 0.0094(17) 0.0026(17)
C30 0.039(2) 0.034(2) 0.0265(18) -0.0042(17) 0.0012(16) -0.0018(16)
N1 0.0299(16) 0.0293(15) 0.0268(15) 0.0000(13) -0.0009(12) -0.0053(13)
N2 0.0257(16) 0.0302(17) 0.0375(17) 0.0048(13) 0.0033(14) 0.0091(14)
O1 0.0370(17) 0.0230(13) 0.0391(15) -0.0031(12) 0.0064(13) -0.0013(11)
O2 0.0432(16) 0.0409(16) 0.0423(15) 0.0039(13) -0.0204(14) -0.0008(13)
O3 0.0318(15) 0.0422(16) 0.0387(14) -0.0116(12) 0.0080(12) -0.0065(12)
O4 0.0300(14) 0.0334(13) 0.0256(12) -0.0025(11) -0.0038(10) 0.0010(10)
O5 0.0266(14) 0.0522(18) 0.0414(15) -0.0057(13) -0.0092(12) 0.0108(13)
O6 0.0444(18) 0.0412(18) 0.073(2) 0.0202(14) -0.0003(16) -0.0013(15)

loop_
_atom_type_symbol
_atom_type_description
_atom_type_scat_dispersion_real
_atom_type_scat_dispersion_imag
_atom_type_scat_source
C C 0.0033 0.0016 'International Tables Vol C Tables 4.2.6.8 and 6.1.1.4'
H H 0.0000 0.0000 'International Tables Vol C Tables 4.2.6.8 and 6.1.1.4'
N N 0.0061 0.0033 'International Tables Vol C Tables 4.2.6.8 and 6.1.1.4'
O O 0.0106 0.0060 'International Tables Vol C Tables 4.2.6.8 and 6.1.1.4'
S S 0.1246 0.1234 'International Tables Vol C Tables 4.2.6.8 and 6.1.1.4'

loop_
_geom_angle_atom_site_label_1
_geom_angle_atom_site_label_2
_geom_angle_atom_site_label_3
_geom_angle
C2 S1 C9 101.79(16)
C17 S2 C24 102.67(16)
C6 C1 C2 118.3(3)
C6 C1 C7 118.1(3)
C2 C1 C7 123.6(3)
C3 C2 C1 119.6(3)
C3 C2 S1 115.9(3)
C1 C2 S1 124.5(3)
C4 C3 C2 120.8(3)
C4 C3 H1 120.(3)
C2 C3 H1 119.(3)
C3 C4 C5 120.0(4)
C3 C4 H2 120.(2)
C5 C4 H2 119.(2)
C6 C5 C4 119.5(4)
C6 C5 H3 124.(3)
C4 C5 H3 117.(3)
C5 C6 C1 121.8(4)
C5 C6 H4 120.(3)
C1 C6 H4 118.(3)
O1 C7 C1 107.5(3)
O1 C7 C8 112.7(3)
C1 C7 C8 111.0(3)
O1 C7 H5 111.(2)
C1 C7 H5 109.(2)
C8 C7 H5 105.(2)
N1 C8 C9 110.2(3)
N1 C8 C7 109.0(3)
C9 C8 C7 111.4(3)
N1 C8 H6 105.(2)
C9 C8 H6 112.7(19)
C7 C8 H6 109.(2)
C10 C9 C8 116.2(3)
C10 C9 S1 107.8(2)
C8 C9 S1 106.0(2)
C10 C9 H7 110.(2)
C8 C9 H7 108.(2)
S1 C9 H7 109.(2)
C11 C10 C15 118.8(3)
C11 C10 C9 119.3(3)
C15 C10 C9 121.8(3)
C10 C11 C12 120.2(4)
C10 C11 H8 119.(3)
C12 C11 H8 121.(3)
C13 C12 C11 120.8(4)
C13 C12 H9 119.(3)
C11 C12 H9 120.(3)
C12 C13 C14 119.1(4)
C12 C13 H10 119.(3)
C14 C13 H10 122.(3)
C13 C14 C15 121.0(4)
C13 C14 H11 118.(4)
C15 C14 H11 121.(4)
C14 C15 C10 120.0(4)
C14 C15 H12 123.(3)
C10 C15 H12 117.(3)
C21 C16 C17 118.8(3)
C21 C16 C22 118.2(3)
C17 C16 C22 122.9(3)
C16 C17 C18 119.2(3)
C16 C17 S2 125.5(3)
C18 C17 S2 115.2(3)
C19 C18 C17 121.1(3)
C19 C18 H14 123.(3)
C17 C18 H14 116.(3)
C18 C19 C20 119.7(4)
C18 C19 H15 121.(3)
C20 C19 H15 119.(3)
C21 C20 C19 119.2(4)
C21 C20 H16 118.(3)
C19 C20 H16 123.(3)
C20 C21 C16 121.9(4)
C20 C21 H17 117.(3)
C16 C21 H17 121.(3)
O4 C22 C16 107.2(3)
O4 C22 C23 112.8(3)
C16 C22 C23 110.5(3)
O4 C22 H18 110.(2)
C16 C22 H18 109.(2)
C23 C22 H18 107.(2)
N2 C23 C24 108.8(3)
N2 C23 C22 107.9(3)
C24 C23 C22 113.3(3)
N2 C23 H19 101.(2)
C24 C23 H19 112.(2)
C22 C23 H19 113.(2)
C25 C24 C23 115.0(3)
C25 C24 S2 106.9(2)
C23 C24 S2 107.8(2)
C25 C24 H20 107.(4)
C23 C24 H20 110.(4)
S2 C24 H20 110.(4)
C26 C25 C30 119.1(3)
C26 C25 C24 119.3(3)
C30 C25 C24 121.6(3)
C25 C26 C27 120.7(4)
C25 C26 H21 124.(5)
C27 C26 H21 115.(5)
C28 C27 C26 119.9(4)
C28 C27 H22 117.(3)
C26 C27 H22 123.(3)
C27 C28 C29 119.8(4)
C27 C28 H23 123.(3)
C29 C28 H23 117.(3)
C28 C29 C30 120.4(4)
C28 C29 H24 120.(3)
C30 C29 H24 120.(3)
C29 C30 C25 120.0(4)
C29 C30 H25 121.(3)
C25 C30 H25 119.(3)
O2 N1 O3 124.4(3)
O2 N1 C8 117.3(3)
O3 N1 C8 118.3(3)
O5 N2 O6 124.4(3)
O5 N2 C23 118.4(3)
O6 N2 C23 117.2(3)
C7 O1 H13 105.(4)
C22 O4 H4A 109.4

loop_
_geom_bond_atom_site_label_1
_geom_bond_atom_site_label_2
_geom_bond_distance
S1 C2 1.762(4)
S1 C9 1.818(4)
S2 C17 1.758(4)
S2 C24 1.814(4)
C1 C6 1.395(5)
C1 C2 1.402(5)
C1 C7 1.515(5)
C2 C3 1.400(5)
C3 C4 1.375(5)
C3 H1 0.96(5)
C4 C5 1.388(5)
C4 H2 0.99(4)
C5 C6 1.378(5)
C5 H3 0.88(5)
C6 H4 0.94(4)
C7 O1 1.422(4)
C7 C8 1.536(5)
C7 H5 0.94(4)
C8 N1 1.501(4)
C8 C9 1.529(5)
C8 H6 0.98(4)
C9 C10 1.508(5)
C9 H7 0.93(4)
C10 C11 1.385(5)
C10 C15 1.395(5)
C11 C12 1.388(5)
C11 H8 0.96(4)
C12 C13 1.372(6)
C12 H9 0.90(5)
C13 C14 1.377(6)
C13 H10 0.95(5)
C14 C15 1.382(5)
C14 H11 0.83(6)
C15 H12 0.89(4)
C16 C21 1.388(5)
C16 C17 1.396(5)
C16 C22 1.515(5)
C17 C18 1.401(5)
C18 C19 1.378(5)
C18 H14 0.97(5)
C19 C20 1.391(6)
C19 H15 1.01(5)
C20 C21 1.384(6)
C20 H16 1.05(5)
C21 H17 1.03(6)
C22 O4 1.423(4)
C22 C23 1.540(5)
C22 H18 1.01(4)
C23 N2 1.511(4)
C23 C24 1.521(5)
C23 H19 1.00(4)
C24 C25 1.513(5)
C24 H20 0.83(5)
C25 C26 1.378(5)
C25 C30 1.391(5)
C26 C27 1.391(5)
C26 H21 0.94(7)
C27 C28 1.372(6)
C27 H22 0.95(4)
C28 C29 1.383(6)
C28 H23 1.02(5)
C29 C30 1.384(5)
C29 H24 0.99(4)
C30 H25 0.98(5)
N1 O2 1.223(4)
N1 O3 1.223(4)
N2 O5 1.217(4)
N2 O6 1.223(4)
O1 H13 0.75(5)
O4 H4A 0.84
